data_4081073
loop_
_publ_author_name
'Wang, Fenhua'
'Wang, Shaowu'
'Zhu, Xiancui'
'Zhou, Shuangliu'
'Miao, Hui'
'Gu, Xiaoxia'
'Wei, Yun'
'Yuan, Qingbing'

_publ_section_title
;
 Novel Lanthanide Amides Incorporating Neutral Pyrrole Ligand in a
 Constrained Geometry Architecture: Synthesis, Characterization, Reaction,
 and Catalytic Activity
;
_journal_issue 14
_journal_name_full Organometallics
_journal_page_first 3920
_journal_paper_doi 10.1021/om400409x
_journal_volume 32
_journal_year 2013
_chemical_formula_sum 'C37 H56 La N5 Si2'
_chemical_formula_weight 765.96
_chemical_name_systematic
;

 ?

;
_space_group_IT_number 2
_symmetry_cell_setting triclinic
_symmetry_space_group_name_Hall '-P 1'
_symmetry_space_group_name_H-M 'P -1'
_atom_sites_solution_hydrogens geom
_atom_sites_solution_primary direct
_atom_sites_solution_secondary difmap
_audit_creation_method SHELXL-97
_cell_angle_alpha 90.736(5)
_cell_angle_beta 95.994(5)
_cell_angle_gamma 107.657(5)
_cell_formula_units_Z 2
_cell_length_a 8.949(4)
_cell_length_b 14.039(5)
_cell_length_c 17.128(7)
_cell_measurement_reflns_used 6423
_cell_measurement_temperature 293(2)
_cell_measurement_theta_max 24.57
_cell_measurement_theta_min 2.39
_cell_volume 2037.0(14)
_computing_cell_refinement 'Bruker SMART'
_computing_data_collection 'Bruker SMART'
_computing_data_reduction 'Bruker SAINT'
_computing_molecular_graphics 'Bruker SHELXTL'
_computing_publication_material 'Bruker SHELXTL'
_computing_structure_refinement 'SHELXL-97 (Sheldrick, 1997)'
_computing_structure_solution 'SHELXS-97 (Sheldrick, 1990)'
_diffrn_ambient_temperature 293(2)
_diffrn_measured_fraction_theta_full 0.978
_diffrn_measured_fraction_theta_max 0.978
_diffrn_measurement_device_type 'CCD area detector'
_diffrn_measurement_method 'phi and omega scans'
_diffrn_radiation_monochromator graphite
_diffrn_radiation_source 'fine-focus sealed tube'
_diffrn_radiation_type MoK\a
_diffrn_radiation_wavelength 0.71073
_diffrn_reflns_av_R_equivalents 0.0416
_diffrn_reflns_av_sigmaI/netI 0.0703
_diffrn_reflns_limit_h_max 10
_diffrn_reflns_limit_h_min -10
_diffrn_reflns_limit_k_max 15
_diffrn_reflns_limit_k_min -16
_diffrn_reflns_limit_l_max 20
_diffrn_reflns_limit_l_min -20
_diffrn_reflns_number 13916
_diffrn_reflns_theta_full 25.00
_diffrn_reflns_theta_max 25.00
_diffrn_reflns_theta_min 1.52
_exptl_absorpt_coefficient_mu 1.137
_exptl_absorpt_correction_T_max 0.8571
_exptl_absorpt_correction_T_min 0.8390
_exptl_absorpt_correction_type multi-scan
_exptl_crystal_colour colorless
_exptl_crystal_density_diffrn 1.249
_exptl_crystal_density_method 'not measured'
_exptl_crystal_description block
_exptl_crystal_F_000 796
_exptl_crystal_size_max 0.16
_exptl_crystal_size_mid 0.15
_exptl_crystal_size_min 0.14
_refine_diff_density_max 5.733
_refine_diff_density_min -2.785
_refine_diff_density_rms 0.245
_refine_ls_extinction_method none
_refine_ls_goodness_of_fit_ref 1.099
_refine_ls_hydrogen_treatment constr
_refine_ls_matrix_type full
_refine_ls_number_parameters 418
_refine_ls_number_reflns 7016
_refine_ls_number_restraints 0
_refine_ls_restrained_S_all 1.099
_refine_ls_R_factor_all 0.1406
_refine_ls_R_factor_gt 0.1254
_refine_ls_shift/su_max 0.019
_refine_ls_shift/su_mean 0.000
_refine_ls_structure_factor_coef Fsqd
_refine_ls_weighting_details 'calc w=1/[\s^2^(Fo^2^)+(0.1277P)^2^+88.1628P] where P=(Fo^2^+2Fc^2^)/3'
_refine_ls_weighting_scheme calc
_refine_ls_wR_factor_gt 0.3641
_refine_ls_wR_factor_ref 0.3732
_reflns_number_gt 5756
_reflns_number_total 7016
_reflns_threshold_expression >2sigma(I)
_cod_data_source_file om400409x_si_002.cif
_cod_data_source_block 6
_cod_depositor_comments
;
The following automatic conversions were performed:

'_symmetry_cell_setting' value 'Triclinic' changed to 'triclinic'
according to /home/saulius/struct/CIF-dictionaries/cif_core.dic
dictionary named 'cif_core.dic' version 2.4.2 from 2011-04-26.

Automatic conversion script
Id: cif_fix_values 1891 2012-01-12 08:04:46Z andrius 
;
_cod_original_sg_symbol_H-M P-1
_cod_database_code 4081073

loop_
_symmetry_equiv_pos_as_xyz
'x, y, z'
'-x, -y, -z'

loop_
_atom_site_label
_atom_site_type_symbol
_atom_site_fract_x
_atom_site_fract_y
_atom_site_fract_z
_atom_site_U_iso_or_equiv
_atom_site_adp_type
_atom_site_occupancy
_atom_site_symmetry_multiplicity
_atom_site_calc_flag
_atom_site_refinement_flags
C1 C 0.398(3) 0.2065(17) -0.0202(13) 0.068(6) Uani 1 1 d .
H1 H 0.4763 0.2221 -0.0536 0.081 Uiso 1 1 calc R
C2 C 0.252(4) 0.154(2) -0.0500(18) 0.094(10) Uani 1 1 d .
H2 H 0.2317 0.1355 -0.1033 0.113 Uiso 1 1 calc R
C3 C 0.128(4) 0.126(2) -0.002(2) 0.096(10) Uani 1 1 d .
H3 H 0.0265 0.0895 -0.0231 0.116 Uiso 1 1 calc R
C4 C 0.163(3) 0.1532(19) 0.076(2) 0.083(8) Uani 1 1 d .
H4 H 0.0847 0.1333 0.1088 0.100 Uiso 1 1 calc R
C5 C 0.313(3) 0.2102(18) 0.1058(14) 0.066(6) Uani 1 1 d .
H5 H 0.3317 0.2297 0.1589 0.079 Uiso 1 1 calc R
C6 C 0.439(3) 0.2401(15) 0.0599(12) 0.054(5) Uani 1 1 d .
C7 C 0.707(3) 0.3369(18) 0.0468(13) 0.064(6) Uani 1 1 d .
H7A H 0.7766 0.4005 0.0697 0.077 Uiso 1 1 calc R
H7B H 0.6604 0.3488 -0.0043 0.077 Uiso 1 1 calc R
C8 C 0.806(3) 0.2646(18) 0.0364(13) 0.066(6) Uani 1 1 d .
H8A H 0.7390 0.2022 0.0104 0.080 Uiso 1 1 calc R
H8B H 0.8894 0.2943 0.0041 0.080 Uiso 1 1 calc R
C10 C 0.999(2) 0.3088(17) 0.1653(13) 0.060(5) Uani 1 1 d .
C11 C 1.002(2) 0.265(2) 0.2348(14) 0.077(8) Uani 1 1 d .
H11 H 1.0719 0.2920 0.2794 0.092 Uiso 1 1 calc R
C12 C 0.882(3) 0.172(2) 0.2280(15) 0.076(7) Uani 1 1 d .
H12 H 0.8612 0.1266 0.2673 0.091 Uiso 1 1 calc R
C13 C 0.798(3) 0.1598(17) 0.1531(13) 0.061(5) Uani 1 1 d .
C9 C 1.099(3) 0.402(2) 0.1352(17) 0.087(8) Uani 1 1 d .
H9A H 1.0494 0.4531 0.1376 0.131 Uiso 1 1 calc R
H9B H 1.1144 0.3897 0.0817 0.131 Uiso 1 1 calc R
H9C H 1.2000 0.4228 0.1667 0.131 Uiso 1 1 calc R
C14 C 0.668(4) 0.0742(18) 0.1131(18) 0.095(9) Uani 1 1 d .
H14A H 0.5729 0.0929 0.1047 0.142 Uiso 1 1 calc R
H14B H 0.6504 0.0174 0.1456 0.142 Uiso 1 1 calc R
H14C H 0.6963 0.0572 0.0635 0.142 Uiso 1 1 calc R
C15 C 0.435(3) 0.4265(17) 0.3273(14) 0.065(6) Uani 1 1 d .
H15 H 0.4538 0.4835 0.2982 0.078 Uiso 1 1 calc R
C16 C 0.363(3) 0.4135(19) 0.3950(14) 0.070(6) Uani 1 1 d .
H16 H 0.3237 0.4592 0.4193 0.084 Uiso 1 1 calc R
C17 C 0.358(3) 0.3189(19) 0.4201(15) 0.070(6) Uani 1 1 d .
H17 H 0.3170 0.2896 0.4648 0.084 Uiso 1 1 calc R
C18 C 0.426(2) 0.2768(15) 0.3663(12) 0.054(5) Uani 1 1 d .
C19 C 0.455(3) 0.1829(17) 0.3694(13) 0.063(5) Uani 1 1 d .
H19 H 0.4109 0.1389 0.4068 0.076 Uiso 1 1 calc R
C20 C 0.551(3) 0.0572(15) 0.3286(11) 0.056(5) Uani 1 1 d .
C21 C 0.678(3) 0.0414(19) 0.3863(12) 0.063(6) Uani 1 1 d .
C22 C 0.683(3) -0.0517(17) 0.3935(16) 0.074(7) Uani 1 1 d .
H22 H 0.7588 -0.0626 0.4308 0.089 Uiso 1 1 calc R
C23 C 0.586(4) -0.130(2) 0.3507(18) 0.091(9) Uani 1 1 d .
H23 H 0.5967 -0.1935 0.3579 0.109 Uiso 1 1 calc R
C24 C 0.471(4) -0.1179(17) 0.2958(17) 0.086(8) Uani 1 1 d .
H24 H 0.4048 -0.1733 0.2660 0.104 Uiso 1 1 calc R
C25 C 0.452(3) -0.0256(17) 0.2839(13) 0.062(5) Uani 1 1 d .
C26 C 0.791(3) 0.129(2) 0.4412(15) 0.077(7) Uani 1 1 d .
H26 H 0.7873 0.1910 0.4168 0.093 Uiso 1 1 calc R
C27 C 0.963(3) 0.129(2) 0.447(2) 0.109(11) Uani 1 1 d .
H27A H 0.9704 0.0666 0.4665 0.163 Uiso 1 1 calc R
H27B H 1.0270 0.1830 0.4826 0.163 Uiso 1 1 calc R
H27C H 0.9992 0.1379 0.3962 0.163 Uiso 1 1 calc R
C28 C 0.739(4) 0.133(4) 0.5229(19) 0.154(19) Uani 1 1 d .
H28A H 0.6677 0.0693 0.5331 0.230 Uiso 1 1 calc R
H28B H 0.6870 0.1835 0.5255 0.230 Uiso 1 1 calc R
H28C H 0.8300 0.1495 0.5614 0.230 Uiso 1 1 calc R
C29 C 0.319(3) -0.010(2) 0.2246(14) 0.075(7) Uani 1 1 d .
H29 H 0.3575 0.0579 0.2059 0.090 Uiso 1 1 calc R
C30 C 0.174(4) -0.017(3) 0.265(2) 0.111(11) Uani 1 1 d .
H30A H 0.1293 -0.0845 0.2806 0.166 Uiso 1 1 calc R
H30B H 0.0978 0.0013 0.2301 0.166 Uiso 1 1 calc R
H30C H 0.2032 0.0274 0.3113 0.166 Uiso 1 1 calc R
C31 C 0.280(4) -0.083(2) 0.1526(19) 0.110(11) Uani 1 1 d .
H31A H 0.2356 -0.1505 0.1688 0.166 Uiso 1 1 calc R
H31B H 0.3748 -0.0789 0.1292 0.166 Uiso 1 1 calc R
H31C H 0.2055 -0.0671 0.1150 0.166 Uiso 1 1 calc R
C32 C 0.896(3) 0.408(2) 0.3903(13) 0.084(8) Uani 1 1 d .
H32A H 0.7883 0.3745 0.3987 0.126 Uiso 1 1 calc R
H32B H 0.9599 0.4244 0.4400 0.126 Uiso 1 1 calc R
H32C H 0.9336 0.3645 0.3592 0.126 Uiso 1 1 calc R
C33 C 0.828(4) 0.601(2) 0.4059(15) 0.093(9) Uani 1 1 d .
H33A H 0.8110 0.6578 0.3801 0.140 Uiso 1 1 calc R
H33B H 0.9028 0.6235 0.4517 0.140 Uiso 1 1 calc R
H33C H 0.7297 0.5593 0.4211 0.140 Uiso 1 1 calc R
C34 C 1.119(3) 0.594(2) 0.3320(18) 0.094(9) Uani 1 1 d .
H34A H 1.1559 0.5653 0.2895 0.140 Uiso 1 1 calc R
H34B H 1.1789 0.5876 0.3806 0.140 Uiso 1 1 calc R
H34C H 1.1334 0.6635 0.3237 0.140 Uiso 1 1 calc R
C35 C 0.756(5) 0.694(2) 0.2357(17) 0.109(12) Uani 1 1 d .
H35A H 0.7136 0.6771 0.2847 0.163 Uiso 1 1 calc R
H35B H 0.6896 0.7253 0.2041 0.163 Uiso 1 1 calc R
H35C H 0.8604 0.7404 0.2456 0.163 Uiso 1 1 calc R
C36 C 0.912(4) 0.625(2) 0.1142(17) 0.102(10) Uani 1 1 d .
H36A H 1.0042 0.6729 0.1413 0.153 Uiso 1 1 calc R
H36B H 0.8697 0.6561 0.0713 0.153 Uiso 1 1 calc R
H36C H 0.9398 0.5693 0.0944 0.153 Uiso 1 1 calc R
C37 C 0.575(3) 0.532(2) 0.1227(15) 0.084(8) Uani 1 1 d .
H37A H 0.5324 0.4616 0.1294 0.126 Uiso 1 1 calc R
H37B H 0.5901 0.5435 0.0686 0.126 Uiso 1 1 calc R
H37C H 0.5024 0.5654 0.1380 0.126 Uiso 1 1 calc R
La1 La 0.68546(12) 0.31559(8) 0.23101(6) 0.0386(4) Uani 1 1 d .
N1 N 0.5842(19) 0.2974(14) 0.0963(9) 0.054(4) Uani 1 1 d .
N2 N 0.8753(19) 0.2452(13) 0.1151(10) 0.055(4) Uani 1 1 d .
N3 N 0.477(2) 0.3418(13) 0.3087(10) 0.055(4) Uani 1 1 d .
N4 N 0.543(2) 0.1549(12) 0.3209(8) 0.048(4) Uani 1 1 d .
N5 N 0.7985(19) 0.4941(11) 0.2469(9) 0.049(4) Uani 1 1 d .
Si1 Si 0.9063(7) 0.5272(5) 0.3365(4) 0.0599(15) Uani 1 1 d .
Si2 Si 0.7618(9) 0.5809(5) 0.1833(3) 0.0615(16) Uani 1 1 d .

loop_
_atom_site_aniso_label
_atom_site_aniso_U_11
_atom_site_aniso_U_22
_atom_site_aniso_U_33
_atom_site_aniso_U_23
_atom_site_aniso_U_13
_atom_site_aniso_U_12
C1 0.083(17) 0.062(14) 0.051(12) 0.004(10) -0.010(11) 0.017(12)
C2 0.12(3) 0.063(16) 0.086(19) -0.021(14) -0.062(19) 0.037(17)
C3 0.075(19) 0.058(16) 0.15(3) 0.018(18) -0.03(2) 0.025(14)
C4 0.049(14) 0.062(15) 0.14(3) 0.013(16) 0.000(15) 0.016(12)
C5 0.058(13) 0.073(15) 0.073(15) 0.002(12) 0.003(11) 0.031(12)
C6 0.064(13) 0.053(12) 0.053(11) 0.006(9) 0.005(10) 0.030(10)
C7 0.054(13) 0.072(15) 0.062(13) 0.000(11) 0.009(10) 0.011(11)
C8 0.079(16) 0.063(14) 0.063(13) 0.013(11) 0.016(12) 0.028(12)
C10 0.045(11) 0.070(14) 0.071(14) 0.001(11) 0.013(10) 0.025(11)
C11 0.035(11) 0.13(2) 0.062(14) 0.021(14) 0.000(10) 0.025(13)
C12 0.085(18) 0.082(17) 0.077(16) 0.016(13) 0.035(14) 0.038(15)
C13 0.061(13) 0.066(14) 0.066(14) 0.011(11) 0.025(11) 0.029(11)
C9 0.048(13) 0.087(19) 0.11(2) -0.014(16) -0.006(13) -0.001(13)
C14 0.13(3) 0.047(14) 0.11(2) 0.001(14) 0.040(19) 0.016(15)
C15 0.068(14) 0.061(13) 0.081(15) 0.009(11) 0.009(12) 0.043(12)
C16 0.063(14) 0.082(17) 0.081(16) -0.006(13) 0.012(12) 0.046(13)
C17 0.061(14) 0.077(16) 0.076(15) 0.004(12) 0.029(12) 0.020(12)
C18 0.053(12) 0.049(11) 0.060(12) 0.006(9) 0.015(10) 0.012(9)
C19 0.063(14) 0.065(14) 0.063(13) 0.009(11) 0.009(11) 0.022(11)
C20 0.072(14) 0.050(11) 0.038(10) 0.006(8) 0.008(9) 0.008(10)
C21 0.060(13) 0.081(16) 0.051(12) 0.015(11) 0.001(10) 0.026(12)
C22 0.071(15) 0.047(13) 0.11(2) 0.009(13) -0.004(14) 0.029(12)
C23 0.11(2) 0.068(17) 0.12(2) 0.012(16) 0.002(18) 0.053(17)
C24 0.12(2) 0.038(12) 0.095(19) -0.007(12) 0.020(17) 0.009(13)
C25 0.065(14) 0.056(13) 0.057(12) -0.002(10) 0.004(10) 0.010(11)
C26 0.045(12) 0.078(17) 0.090(18) 0.018(13) -0.022(12) -0.001(11)
C27 0.058(16) 0.08(2) 0.16(3) 0.016(19) -0.033(17) 0.000(14)
C28 0.10(3) 0.24(5) 0.08(2) -0.05(3) 0.019(19) -0.01(3)
C29 0.061(15) 0.076(16) 0.073(16) -0.006(12) -0.011(12) 0.006(12)
C30 0.10(2) 0.11(3) 0.13(3) 0.01(2) 0.00(2) 0.05(2)
C31 0.09(2) 0.10(2) 0.11(2) -0.042(19) -0.030(18) 0.010(18)
C32 0.10(2) 0.10(2) 0.043(12) 0.003(12) -0.026(12) 0.029(16)
C33 0.12(2) 0.10(2) 0.069(17) -0.016(14) -0.022(15) 0.048(19)
C34 0.071(17) 0.077(18) 0.12(2) -0.003(16) -0.021(16) 0.016(14)
C35 0.19(4) 0.066(17) 0.077(18) 0.001(14) 0.01(2) 0.06(2)
C36 0.14(3) 0.072(18) 0.09(2) 0.029(15) 0.06(2) 0.015(18)
C37 0.10(2) 0.073(17) 0.076(17) 0.012(13) -0.003(14) 0.029(15)
La1 0.0398(6) 0.0395(6) 0.0359(5) -0.0021(4) 0.0063(4) 0.0109(4)
N1 0.048(9) 0.072(11) 0.042(9) 0.002(8) -0.001(7) 0.020(8)
N2 0.046(9) 0.067(11) 0.053(10) -0.009(8) 0.007(8) 0.019(8)
N3 0.061(10) 0.059(10) 0.056(10) -0.004(8) 0.016(8) 0.030(9)
N4 0.061(10) 0.046(9) 0.037(8) 0.003(7) 0.006(7) 0.015(8)
N5 0.059(10) 0.045(9) 0.041(8) -0.012(7) 0.006(7) 0.015(7)
Si1 0.060(4) 0.053(3) 0.059(3) -0.012(3) -0.009(3) 0.012(3)
Si2 0.086(4) 0.053(3) 0.050(3) 0.009(3) 0.018(3) 0.024(3)

loop_
_atom_type_symbol
_atom_type_description
_atom_type_scat_dispersion_real
_atom_type_scat_dispersion_imag
_atom_type_scat_source
C C 0.0033 0.0016 'International Tables Vol C Tables 4.2.6.8 and 6.1.1.4'
H H 0.0000 0.0000 'International Tables Vol C Tables 4.2.6.8 and 6.1.1.4'
La La -0.2871 2.4523 'International Tables Vol C Tables 4.2.6.8 and 6.1.1.4'
N N 0.0061 0.0033 'International Tables Vol C Tables 4.2.6.8 and 6.1.1.4'
Si Si 0.0817 0.0704 'International Tables Vol C Tables 4.2.6.8 and 6.1.1.4'

loop_
_geom_angle_atom_site_label_1
_geom_angle_atom_site_label_2
_geom_angle_atom_site_label_3
_geom_angle
C2 C1 C6 123(3)
C2 C1 H1 118.4
C6 C1 H1 118.4
C1 C2 C3 121(3)
C1 C2 H2 119.4
C3 C2 H2 119.4
C4 C3 C2 118(3)
C4 C3 H3 121.1
C2 C3 H3 121.1
C3 C4 C5 121(3)
C3 C4 H4 119.5
C5 C4 H4 119.5
C4 C5 C6 123(2)
C4 C5 H5 118.6
C6 C5 H5 118.6
N1 C6 C5 117.9(19)
N1 C6 C1 128(2)
C5 C6 C1 114(2)
N1 C7 C8 112.1(19)
N1 C7 H7A 109.2
C8 C7 H7A 109.2
N1 C7 H7B 109.2
C8 C7 H7B 109.2
H7A C7 H7B 107.9
N2 C8 C7 109.0(18)
N2 C8 H8A 109.9
C7 C8 H8A 109.9
N2 C8 H8B 109.9
C7 C8 H8B 109.9
H8A C8 H8B 108.3
C11 C10 N2 107(2)
C11 C10 C9 133(2)
N2 C10 C9 119(2)
C11 C10 La1 76.0(13)
N2 C10 La1 74.0(10)
C9 C10 La1 117.8(16)
C10 C11 C12 108(2)
C10 C11 La1 79.2(13)
C12 C11 La1 74.1(13)
C10 C11 H11 126.0
C12 C11 H11 126.0
La1 C11 H11 113.2
C13 C12 C11 109(2)
C13 C12 La1 75.6(14)
C11 C12 La1 79.5(14)
C13 C12 H12 125.3
C11 C12 H12 125.3
La1 C12 H12 111.9
N2 C13 C12 104(2)
N2 C13 C14 124(2)
C12 C13 C14 132(2)
N2 C13 La1 79.1(11)
C12 C13 La1 77.8(13)
C14 C13 La1 113.9(16)
C10 C9 H9A 109.5
C10 C9 H9B 109.5
H9A C9 H9B 109.5
C10 C9 H9C 109.5
H9A C9 H9C 109.5
H9B C9 H9C 109.5
C13 C14 H14A 109.5
C13 C14 H14B 109.5
H14A C14 H14B 109.5
C13 C14 H14C 109.5
H14A C14 H14C 109.5
H14B C14 H14C 109.5
C16 C15 N3 110(2)
C16 C15 H15 124.9
N3 C15 H15 124.9
C15 C16 C17 106.8(19)
C15 C16 H16 126.6
C17 C16 H16 126.6
C18 C17 C16 107(2)
C18 C17 H17 126.5
C16 C17 H17 126.5
N3 C18 C17 110.8(19)
N3 C18 C19 121.6(18)
C17 C18 C19 127(2)
N4 C19 C18 123(2)
N4 C19 H19 118.6
C18 C19 H19 118.6
C25 C20 N4 124(2)
C25 C20 C21 118(2)
N4 C20 C21 118.1(18)
C22 C21 C20 117(2)
C22 C21 C26 121(2)
C20 C21 C26 122(2)
C21 C22 C23 124(2)
C21 C22 H22 118.1
C23 C22 H22 118.1
C22 C23 C24 120(2)
C22 C23 H23 119.9
C24 C23 H23 119.9
C23 C24 C25 122(2)
C23 C24 H24 119.2
C25 C24 H24 119.2
C24 C25 C20 119(2)
C24 C25 C29 123(2)
C20 C25 C29 118(2)
C28 C26 C27 110(2)
C28 C26 C21 114(2)
C27 C26 C21 113(2)
C28 C26 H26 106.5
C27 C26 H26 106.5
C21 C26 H26 106.5
C26 C27 H27A 109.5
C26 C27 H27B 109.5
H27A C27 H27B 109.5
C26 C27 H27C 109.5
H27A C27 H27C 109.5
H27B C27 H27C 109.5
C26 C28 H28A 109.5
C26 C28 H28B 109.5
H28A C28 H28B 109.5
C26 C28 H28C 109.5
H28A C28 H28C 109.5
H28B C28 H28C 109.5
C30 C29 C31 111(2)
C30 C29 C25 110(2)
C31 C29 C25 112(2)
C30 C29 H29 107.7
C31 C29 H29 107.7
C25 C29 H29 107.7
C29 C30 H30A 109.5
C29 C30 H30B 109.5
H30A C30 H30B 109.5
C29 C30 H30C 109.5
H30A C30 H30C 109.5
H30B C30 H30C 109.5
C29 C31 H31A 109.5
C29 C31 H31B 109.5
H31A C31 H31B 109.5
C29 C31 H31C 109.5
H31A C31 H31C 109.5
H31B C31 H31C 109.5
Si1 C32 H32A 109.5
Si1 C32 H32B 109.5
H32A C32 H32B 109.5
Si1 C32 H32C 109.5
H32A C32 H32C 109.5
H32B C32 H32C 109.5
Si1 C33 H33A 109.5
Si1 C33 H33B 109.5
H33A C33 H33B 109.5
Si1 C33 H33C 109.5
H33A C33 H33C 109.5
H33B C33 H33C 109.5
Si1 C34 H34A 109.5
Si1 C34 H34B 109.5
H34A C34 H34B 109.5
Si1 C34 H34C 109.5
H34A C34 H34C 109.5
H34B C34 H34C 109.5
Si2 C35 H35A 109.5
Si2 C35 H35B 109.5
H35A C35 H35B 109.5
Si2 C35 H35C 109.5
H35A C35 H35C 109.5
H35B C35 H35C 109.5
Si2 C36 H36A 109.5
Si2 C36 H36B 109.5
H36A C36 H36B 109.5
Si2 C36 H36C 109.5
H36A C36 H36C 109.5
H36B C36 H36C 109.5
Si2 C37 H37A 109.5
Si2 C37 H37B 109.5
H37A C37 H37B 109.5
Si2 C37 H37C 109.5
H37A C37 H37C 109.5
H37B C37 H37C 109.5
N1 La1 N5 100.9(6)
N1 La1 N3 107.9(6)
N5 La1 N3 84.5(5)
N1 La1 N4 114.6(5)
N5 La1 N4 138.4(5)
N3 La1 N4 65.0(5)
N1 La1 C13 71.7(6)
N5 La1 C13 131.0(6)
N3 La1 C13 144.4(6)
N4 La1 C13 82.5(5)
N1 La1 C12 98.1(7)
N5 La1 C12 123.4(7)
N3 La1 C12 137.4(6)
N4 La1 C12 73.7(6)
C13 La1 C12 26.6(6)
N1 La1 N2 62.8(5)
N5 La1 N2 106.2(5)
N3 La1 N2 166.6(5)
N4 La1 N2 108.9(5)
C13 La1 N2 26.4(5)
C12 La1 N2 42.1(6)
N1 La1 C11 104.4(6)
N5 La1 C11 97.0(7)
N3 La1 C11 146.7(6)
N4 La1 C11 94.5(6)
C13 La1 C11 43.9(7)
C12 La1 C11 26.5(7)
N2 La1 C11 41.8(6)
N1 La1 C10 83.6(6)
N5 La1 C10 88.0(6)
N3 La1 C10 167.3(6)
N4 La1 C10 115.8(5)
C13 La1 C10 43.6(6)
C12 La1 C10 42.2(6)
N2 La1 C10 25.8(5)
C11 La1 C10 24.8(6)
C6 N1 C7 117.2(17)
C6 N1 La1 129.9(13)
C7 N1 La1 111.5(13)
C10 N2 C13 110.8(18)
C10 N2 C8 128.9(19)
C13 N2 C8 119.5(19)
C10 N2 La1 80.2(11)
C13 N2 La1 74.5(11)
C8 N2 La1 104.2(12)
C18 N3 C15 105.0(17)
C18 N3 La1 118.2(13)
C15 N3 La1 132.7(15)
C19 N4 C20 115.5(17)
C19 N4 La1 109.8(13)
C20 N4 La1 134.6(12)
Si1 N5 Si2 122.7(9)
Si1 N5 La1 110.6(8)
Si2 N5 La1 126.3(8)
N5 Si1 C34 114.2(12)
N5 Si1 C33 115.6(10)
C34 Si1 C33 108.4(14)
N5 Si1 C32 107.9(9)
C34 Si1 C32 106.8(13)
C33 Si1 C32 103.0(13)
N5 Si2 C37 112.2(10)
N5 Si2 C35 112.1(11)
C37 Si2 C35 106.6(16)
N5 Si2 C36 114.1(12)
C37 Si2 C36 105.9(15)
C35 Si2 C36 105.3(15)

loop_
_geom_bond_atom_site_label_1
_geom_bond_atom_site_label_2
_geom_bond_distance
C1 C2 1.33(4)
C1 C6 1.42(3)
C1 H1 0.9300
C2 C3 1.41(4)
C2 H2 0.9300
C3 C4 1.36(4)
C3 H3 0.9300
C4 C5 1.38(3)
C4 H4 0.9300
C5 C6 1.40(3)
C5 H5 0.9300
C6 N1 1.38(3)
C7 N1 1.44(3)
C7 C8 1.55(3)
C7 H7A 0.9700
C7 H7B 0.9700
C8 N2 1.49(3)
C8 H8A 0.9700
C8 H8B 0.9700
C10 C11 1.35(3)
C10 N2 1.39(3)
C10 C9 1.48(3)
C10 La1 3.15(2)
C11 C12 1.41(4)
C11 La1 3.12(2)
C11 H11 0.9300
C12 C13 1.40(3)
C12 La1 3.05(2)
C12 H12 0.9300
C13 N2 1.40(3)
C13 C14 1.50(4)
C13 La1 3.02(2)
C9 H9A 0.9600
C9 H9B 0.9600
C9 H9C 0.9600
C14 H14A 0.9600
C14 H14B 0.9600
C14 H14C 0.9600
C15 C16 1.38(3)
C15 N3 1.39(2)
C15 H15 0.9300
C16 C17 1.39(3)
C16 H16 0.9300
C17 C18 1.38(3)
C17 H17 0.9300
C18 N3 1.37(3)
C18 C19 1.42(3)
C19 N4 1.33(3)
C19 H19 0.9300
C20 C25 1.39(3)
C20 N4 1.40(3)
C20 C21 1.49(3)
C21 C22 1.33(3)
C21 C26 1.56(3)
C22 C23 1.33(4)
C22 H22 0.9300
C23 C24 1.37(4)
C23 H23 0.9300
C24 C25 1.37(3)
C24 H24 0.9300
C25 C29 1.55(3)
C26 C28 1.53(4)
C26 C27 1.53(4)
C26 H26 0.9800
C27 H27A 0.9600
C27 H27B 0.9600
C27 H27C 0.9600
C28 H28A 0.9600
C28 H28B 0.9600
C28 H28C 0.9600
C29 C30 1.52(4)
C29 C31 1.54(3)
C29 H29 0.9800
C30 H30A 0.9600
C30 H30B 0.9600
C30 H30C 0.9600
C31 H31A 0.9600
C31 H31B 0.9600
C31 H31C 0.9600
C32 Si1 1.90(3)
C32 H32A 0.9600
C32 H32B 0.9600
C32 H32C 0.9600
C33 Si1 1.89(3)
C33 H33A 0.9600
C33 H33B 0.9600
C33 H33C 0.9600
C34 Si1 1.86(3)
C34 H34A 0.9600
C34 H34B 0.9600
C34 H34C 0.9600
C35 Si2 1.84(3)
C35 H35A 0.9600
C35 H35B 0.9600
C35 H35C 0.9600
C36 Si2 1.85(3)
C36 H36A 0.9600
C36 H36B 0.9600
C36 H36C 0.9600
C37 Si2 1.81(3)
C37 H37A 0.9600
C37 H37B 0.9600
C37 H37C 0.9600
La1 N1 2.371(15)
La1 N5 2.401(15)
La1 N3 2.508(15)
La1 N4 2.800(15)
La1 N2 3.078(15)
N5 Si1 1.703(16)
N5 Si2 1.727(17)

loop_
_geom_torsion_atom_site_label_1
_geom_torsion_atom_site_label_2
_geom_torsion_atom_site_label_3
_geom_torsion_atom_site_label_4
_geom_torsion
C6 C1 C2 C3 -2(4)
C1 C2 C3 C4 -1(4)
C2 C3 C4 C5 3(4)
C3 C4 C5 C6 -2(4)
C4 C5 C6 N1 180(2)
C4 C5 C6 C1 0(3)
C2 C1 C6 N1 -178(2)
C2 C1 C6 C5 2(3)
N1 C7 C8 N2 -58(2)
N2 C10 C11 C12 1(3)
C9 C10 C11 C12 -176(2)
La1 C10 C11 C12 69.1(17)
N2 C10 C11 La1 -67.9(14)
C9 C10 C11 La1 115(3)
C10 C11 C12 C13 -2(3)
La1 C11 C12 C13 70.5(17)
C10 C11 C12 La1 -72.7(18)
C11 C12 C13 N2 2(3)
La1 C12 C13 N2 75.2(13)
C11 C12 C13 C14 176(2)
La1 C12 C13 C14 -111(3)
C11 C12 C13 La1 -73.1(18)
N3 C15 C16 C17 0(3)
C15 C16 C17 C18 -1(3)
C16 C17 C18 N3 1(3)
C16 C17 C18 C19 177(2)
N3 C18 C19 N4 5(3)
C17 C18 C19 N4 -170(2)
C25 C20 C21 C22 -3(3)
N4 C20 C21 C22 179(2)
C25 C20 C21 C26 -178(2)
N4 C20 C21 C26 4(3)
C20 C21 C22 C23 2(4)
C26 C21 C22 C23 177(3)
C21 C22 C23 C24 -1(5)
C22 C23 C24 C25 0(5)
C23 C24 C25 C20 0(4)
C23 C24 C25 C29 -178(3)
N4 C20 C25 C24 179(2)
C21 C20 C25 C24 2(3)
N4 C20 C25 C29 -3(3)
C21 C20 C25 C29 180(2)
C22 C21 C26 C28 -78(4)
C20 C21 C26 C28 96(3)
C22 C21 C26 C27 48(3)
C20 C21 C26 C27 -137(2)
C24 C25 C29 C30 92(3)
C20 C25 C29 C30 -86(3)
C24 C25 C29 C31 -33(4)
C20 C25 C29 C31 149(2)
N2 C13 La1 N1 65.3(12)
C12 C13 La1 N1 172.6(16)
C14 C13 La1 N1 -56.8(17)
N2 C13 La1 N5 -23.3(16)
C12 C13 La1 N5 84.0(15)
C14 C13 La1 N5 -145.4(16)
N2 C13 La1 N3 160.7(11)
C12 C13 La1 N3 -92.0(17)
C14 C13 La1 N3 39(2)
N2 C13 La1 N4 -175.6(13)
C12 C13 La1 N4 -68.3(14)
C14 C13 La1 N4 62.3(17)
N2 C13 La1 C12 -107(2)
C14 C13 La1 C12 131(2)
C12 C13 La1 N2 107(2)
C14 C13 La1 N2 -122(2)
N2 C13 La1 C11 -71.0(13)
C12 C13 La1 C11 36.2(14)
C14 C13 La1 C11 167(2)
N2 C13 La1 C10 -34.9(11)
C12 C13 La1 C10 72.4(15)
C14 C13 La1 C10 -157(2)
C13 C12 La1 N1 -7.1(15)
C11 C12 La1 N1 106.2(15)
C13 C12 La1 N5 -115.9(14)
C11 C12 La1 N5 -2.5(17)
C13 C12 La1 N3 120.7(14)
C11 C12 La1 N3 -125.9(14)
C13 C12 La1 N4 106.3(15)
C11 C12 La1 N4 -140.4(15)
C11 C12 La1 C13 113(2)
C13 C12 La1 N2 -39.3(12)
C11 C12 La1 N2 74.0(14)
C13 C12 La1 C11 -113(2)
C13 C12 La1 C10 -78.1(15)
C11 C12 La1 C10 35.2(13)
C10 C11 La1 N1 33.5(17)
C12 C11 La1 N1 -79.0(15)
C10 C11 La1 N5 -69.6(16)
C12 C11 La1 N5 177.9(14)
C10 C11 La1 N3 -160.3(13)
C12 C11 La1 N3 87.2(19)
C10 C11 La1 N4 150.4(16)
C12 C11 La1 N4 37.9(15)
C10 C11 La1 C13 76.1(16)
C12 C11 La1 C13 -36.4(14)
C10 C11 La1 C12 112(2)
C10 C11 La1 N2 36.9(13)
C12 C11 La1 N2 -75.6(16)
C12 C11 La1 C10 -112(2)
C11 C10 La1 N1 -147.5(17)
N2 C10 La1 N1 -34.3(12)
C9 C10 La1 N1 80.8(18)
C11 C10 La1 N5 111.4(17)
N2 C10 La1 N5 -135.5(13)
C9 C10 La1 N5 -20.3(18)
C11 C10 La1 N3 57(3)
N2 C10 La1 N3 170(2)
C9 C10 La1 N3 -74(3)
C11 C10 La1 N4 -33.2(18)
N2 C10 La1 N4 80.0(13)
C9 C10 La1 N4 -164.9(16)
C11 C10 La1 C13 -77.3(17)
N2 C10 La1 C13 35.8(12)
C9 C10 La1 C13 151(2)
C11 C10 La1 C12 -37.9(16)
N2 C10 La1 C12 75.3(14)
C9 C10 La1 C12 -170(2)
C11 C10 La1 N2 -113(2)
C9 C10 La1 N2 115(2)
N2 C10 La1 C11 113(2)
C9 C10 La1 C11 -132(3)
C5 C6 N1 C7 -173.2(19)
C1 C6 N1 C7 6(3)
C5 C6 N1 La1 21(3)
C1 C6 N1 La1 -158.9(17)
C8 C7 N1 C6 -90(2)
C8 C7 N1 La1 78(2)
N5 La1 N1 C6 -134.1(17)
N3 La1 N1 C6 -46.4(18)
N4 La1 N1 C6 23.7(18)
C13 La1 N1 C6 96.1(17)
C12 La1 N1 C6 99.5(17)
N2 La1 N1 C6 123.2(18)
C11 La1 N1 C6 125.7(17)
C10 La1 N1 C6 139.2(17)
N5 La1 N1 C7 59.9(15)
N3 La1 N1 C7 147.6(14)
N4 La1 N1 C7 -142.3(13)
C13 La1 N1 C7 -69.9(14)
C12 La1 N1 C7 -66.6(15)
N2 La1 N1 C7 -42.9(13)
C11 La1 N1 C7 -40.3(16)
C10 La1 N1 C7 -26.9(14)
C11 C10 N2 C13 0(2)
C9 C10 N2 C13 178(2)
La1 C10 N2 C13 -69.1(13)
C11 C10 N2 C8 170(2)
C9 C10 N2 C8 -13(3)
La1 C10 N2 C8 100.4(19)
C11 C10 N2 La1 69.3(17)
C9 C10 N2 La1 -113(2)
C12 C13 N2 C10 -1(2)
C14 C13 N2 C10 -176(2)
La1 C13 N2 C10 72.9(14)
C12 C13 N2 C8 -172.1(18)
C14 C13 N2 C8 14(3)
La1 C13 N2 C8 -97.8(16)
C12 C13 N2 La1 -74.3(15)
C14 C13 N2 La1 111(2)
C7 C8 N2 C10 -73(3)
C7 C8 N2 C13 96(2)
C7 C8 N2 La1 16.0(19)
N1 La1 N2 C10 141.0(14)
N5 La1 N2 C10 46.9(13)
N3 La1 N2 C10 -171(2)
N4 La1 N2 C10 -110.4(12)
C13 La1 N2 C10 -115.0(18)
C12 La1 N2 C10 -75.4(14)
C11 La1 N2 C10 -35.3(13)
N1 La1 N2 C13 -104.0(14)
N5 La1 N2 C13 161.9(13)
N3 La1 N2 C13 -56(3)
N4 La1 N2 C13 4.6(13)
C12 La1 N2 C13 39.6(14)
C11 La1 N2 C13 79.7(15)
C10 La1 N2 C13 115.0(18)
N1 La1 N2 C8 13.1(13)
N5 La1 N2 C8 -80.9(13)
N3 La1 N2 C8 61(3)
N4 La1 N2 C8 121.8(13)
C13 La1 N2 C8 117.2(19)
C12 La1 N2 C8 156.8(17)
C11 La1 N2 C8 -163.2(17)
C10 La1 N2 C8 -128(2)
C17 C18 N3 C15 -1(2)
C19 C18 N3 C15 -177(2)
C17 C18 N3 La1 158.9(15)
C19 C18 N3 La1 -17(3)
C16 C15 N3 C18 1(3)
C16 C15 N3 La1 -155.2(16)
N1 La1 N3 C18 123.1(15)
N5 La1 N3 C18 -137.3(15)
N4 La1 N3 C18 13.6(14)
C13 La1 N3 C18 40(2)
C12 La1 N3 C18 -2(2)
N2 La1 N3 C18 79(3)
C11 La1 N3 C18 -43(2)
C10 La1 N3 C18 -83(3)
N1 La1 N3 C15 -83(2)
N5 La1 N3 C15 16.2(19)
N4 La1 N3 C15 167(2)
C13 La1 N3 C15 -166.8(17)
C12 La1 N3 C15 151.8(19)
N2 La1 N3 C15 -127(2)
C11 La1 N3 C15 111(2)
C10 La1 N3 C15 71(3)
C18 C19 N4 C20 -176(2)
C18 C19 N4 La1 7(3)
C25 C20 N4 C19 94(2)
C21 C20 N4 C19 -89(2)
C25 C20 N4 La1 -91(3)
C21 C20 N4 La1 87(2)
N1 La1 N4 C19 -109.6(14)
N5 La1 N4 C19 36.4(17)
N3 La1 N4 C19 -10.5(13)
C13 La1 N4 C19 -175.5(15)
C12 La1 N4 C19 158.8(15)
N2 La1 N4 C19 -177.6(13)
C11 La1 N4 C19 142.2(14)
C10 La1 N4 C19 155.5(14)
N1 La1 N4 C20 74.6(18)
N5 La1 N4 C20 -139.4(17)
N3 La1 N4 C20 173.8(19)
C13 La1 N4 C20 8.7(18)
C12 La1 N4 C20 -17.0(18)
N2 La1 N4 C20 6.7(18)
C11 La1 N4 C20 -33.5(18)
C10 La1 N4 C20 -20.2(19)
N1 La1 N5 Si1 -171.1(8)
N3 La1 N5 Si1 81.7(8)
N4 La1 N5 Si1 40.1(12)
C13 La1 N5 Si1 -96.0(10)
C12 La1 N5 Si1 -63.7(10)
N2 La1 N5 Si1 -106.5(8)
C11 La1 N5 Si1 -64.9(9)
C10 La1 N5 Si1 -88.0(8)
N1 La1 N5 Si2 15.7(11)
N3 La1 N5 Si2 -91.5(10)
N4 La1 N5 Si2 -133.1(9)
C13 La1 N5 Si2 90.8(12)
C12 La1 N5 Si2 123.1(10)
N2 La1 N5 Si2 80.3(10)
C11 La1 N5 Si2 121.9(10)
C10 La1 N5 Si2 98.8(10)
Si2 N5 Si1 C34 -67.9(15)
La1 N5 Si1 C34 118.6(12)
Si2 N5 Si1 C33 58.9(17)
La1 N5 Si1 C33 -114.6(13)
Si2 N5 Si1 C32 173.6(13)
La1 N5 Si1 C32 0.1(13)
Si1 N5 Si2 C37 -149.5(13)
La1 N5 Si2 C37 22.9(15)
Si1 N5 Si2 C35 -29.6(19)
La1 N5 Si2 C35 142.9(15)
Si1 N5 Si2 C36 90.1(15)
La1 N5 Si2 C36 -97.5(15)
